data_4503624
loop_
_publ_author_name
'Takata, Noriyuki'
'Shiraki, Koji'
'Takano, Ryusuke'
'Hayashi, Yoshiki'
'Terada, Katsuhide'

_publ_section_title
;
 Cocrystal Screening of Stanolone and Mestanolone Using Slurry
 Crystallization
;
_journal_issue 8
_journal_name_full 'Crystal Growth &amp; Design'
_journal_page_first 3032
_journal_paper_doi 10.1021/cg800156k
_journal_volume 8
_journal_year 2008
_chemical_formula_moiety 'C20 H32 O2, C7 H6 O3'
_chemical_formula_sum 'C27 H38 O5'
_chemical_formula_weight 442.59
_chemical_name_common 'mestanolone salicylic acid 1:1 cocrystal'
_chemical_name_systematic
;
17B-hydroxy-17A-methyl-5A-androstan-3-one salicylic acid
;
_space_group_IT_number 19
_symmetry_cell_setting orthorhombic
_symmetry_Int_Tables_number 19
_symmetry_space_group_name_Hall 'P 2ac 2ab'
_symmetry_space_group_name_H-M 'P 21 21 21'
_audit_creation_method 'by CrystalStructure 3.7.0'
_cell_angle_alpha 90.0000
_cell_angle_beta 90.0000
_cell_angle_gamma 90.0000
_cell_formula_units_Z 4
_cell_length_a 13.7783(8)
_cell_length_b 22.9240(16)
_cell_length_c 7.7190(5)
_cell_measurement_reflns_used 25
_cell_measurement_temperature 298.1
_cell_measurement_theta_max 29.4
_cell_measurement_theta_min 25.1
_cell_volume 2438.1(3)
_computing_cell_refinement WinAFC
_computing_data_collection WinAFC
_computing_data_reduction CrystalStructure
_computing_publication_material 'CrystalStructure 3.7.0'
_computing_structure_refinement CRYSTALS
_computing_structure_solution SIR92
_diffrn_measured_fraction_theta_full 1.000
_diffrn_measured_fraction_theta_max 1.000
_diffrn_measurement_device_type 'Rigaku AFC7R'
_diffrn_measurement_method \w-2\q
_diffrn_radiation_type 'Cu K\a'
_diffrn_radiation_wavelength 1.54178
_diffrn_reflns_av_R_equivalents 0.033
_diffrn_reflns_limit_h_max 16
_diffrn_reflns_limit_h_min -11
_diffrn_reflns_limit_k_max 28
_diffrn_reflns_limit_k_min 0
_diffrn_reflns_limit_l_max 6
_diffrn_reflns_limit_l_min -9
_diffrn_reflns_number 4960
_diffrn_reflns_theta_full 70.93
_diffrn_reflns_theta_max 70.93
_diffrn_standards_decay_% -6.80
_diffrn_standards_interval_count 0
_diffrn_standards_number 3
_exptl_absorpt_coefficient_mu 0.653
_exptl_absorpt_correction_T_max 0.878
_exptl_absorpt_correction_T_min 0.840
_exptl_absorpt_correction_type psi-scans
_exptl_absorpt_process_details '(North, Phillips & Mathews, 1968)'
_exptl_crystal_colour colorless
_exptl_crystal_density_diffrn 1.206
_exptl_crystal_density_method 'not measured'
_exptl_crystal_description prismatic
_exptl_crystal_F_000 960.00
_exptl_crystal_size_max 0.40
_exptl_crystal_size_mid 0.40
_exptl_crystal_size_min 0.20
_refine_diff_density_max 0.30
_refine_diff_density_min -0.26
_refine_ls_extinction_coef 5(6)
_refine_ls_extinction_method 'Larson (1970) Crystallographic Computing eq. 22'
_refine_ls_goodness_of_fit_ref 1.039
_refine_ls_hydrogen_treatment refall
_refine_ls_number_parameters 328
_refine_ls_number_reflns 3280
_refine_ls_R_factor_gt 0.0443
_refine_ls_shift/su_max 0.0000
_refine_ls_structure_factor_coef Fsqd
_refine_ls_weighting_details 'w = 1/[0.0010Fo^2^ + 3.0000\s(Fo^2^) + 0.5000]/(4Fo^2^)'
_refine_ls_weighting_scheme calc
_refine_ls_wR_factor_ref 0.1202
_reflns_number_gt 3035
_reflns_number_total 3280
_reflns_threshold_expression F^2^>2.0\s(F^2^)
_cod_data_source_file cg800156k-file002.cif
_cod_data_source_block 2
_cod_database_code 4503624

loop_
_symmetry_equiv_pos_site_id
_symmetry_equiv_pos_as_xyz
1 +X,+Y,+Z
2 1/2+X,1/2-Y,-Z
3 -X,1/2+Y,1/2-Z
4 1/2-X,-Y,1/2+Z

loop_
_atom_site_label
_atom_site_type_symbol
_atom_site_fract_x
_atom_site_fract_y
_atom_site_fract_z
_atom_site_U_iso_or_equiv
_atom_site_adp_type
_atom_site_occupancy
_atom_site_symmetry_multiplicity
_atom_site_calc_flag
_atom_site_refinement_flags
O(1) O 0.09803(18) 0.72533(6) 0.3566(2) 0.0682(5) Uani 1.00 1 d .
O(2) O -0.14732(12) 1.18018(6) 0.4726(2) 0.0519(4) Uani 1.00 1 d .
O(3) O 0.21670(18) 0.82187(9) 1.0085(2) 0.0726(6) Uani 1.00 1 d .
O(4) O 0.23750(16) 0.74980(6) 0.8219(2) 0.0664(5) Uani 1.00 1 d .
O(5) O 0.2518(2) 0.92734(9) 0.9124(4) 0.0936(8) Uani 1.00 1 d .
C(1) C 0.0038(2) 0.86649(10) 0.2431(2) 0.0529(6) Uani 1.00 1 d .
C(2) C 0.0042(2) 0.79955(10) 0.2198(3) 0.0582(7) Uani 1.00 1 d .
C(3) C 0.0458(2) 0.76788(9) 0.3718(3) 0.0498(6) Uani 1.00 1 d .
C(4) C 0.0157(2) 0.78942(9) 0.5485(3) 0.0480(5) Uani 1.00 1 d .
C(5) C 0.01594(17) 0.85633(9) 0.5617(2) 0.0387(4) Uani 1.00 1 d .
C(6) C -0.0170(2) 0.87600(10) 0.7412(2) 0.0504(6) Uani 1.00 1 d .
C(7) C -0.0102(2) 0.94227(10) 0.7592(2) 0.0508(6) Uani 1.00 1 d .
C(8) C -0.06363(16) 0.97431(8) 0.6152(2) 0.0358(4) Uani 1.00 1 d .
C(9) C -0.02696(16) 0.95351(8) 0.4361(2) 0.0359(4) Uani 1.00 1 d .
C(10) C -0.04143(16) 0.88635(8) 0.4145(2) 0.0382(5) Uani 1.00 1 d .
C(11) C -0.0699(2) 0.98962(9) 0.2853(2) 0.0514(6) Uani 1.00 1 d .
C(12) C -0.0563(2) 1.05578(9) 0.3099(2) 0.0473(5) Uani 1.00 1 d .
C(13) C -0.09953(16) 1.07509(8) 0.4833(2) 0.0361(4) Uani 1.00 1 d .
C(14) C -0.04954(16) 1.04013(8) 0.6275(2) 0.0362(4) Uani 1.00 1 d .
C(15) C -0.0811(2) 1.07097(9) 0.7949(2) 0.0464(5) Uani 1.00 1 d .
C(16) C -0.0915(2) 1.13575(9) 0.7417(2) 0.0501(6) Uani 1.00 1 d .
C(17) C -0.07780(17) 1.13867(8) 0.5431(2) 0.0413(5) Uani 1.00 1 d .
C(18) C -0.21041(17) 1.06615(10) 0.4807(3) 0.0493(6) Uani 1.00 1 d .
C(19) C -0.14955(19) 0.86987(10) 0.4194(4) 0.0571(6) Uani 1.00 1 d .
C(20) C 0.02255(19) 1.15985(10) 0.4962(3) 0.0562(6) Uani 1.00 1 d .
C(21) C 0.26548(18) 0.84479(11) 0.7218(3) 0.0514(6) Uani 1.00 1 d .
C(22) C 0.2698(2) 0.90480(11) 0.7538(5) 0.0660(8) Uani 1.00 1 d .
C(23) C 0.2922(3) 0.94285(14) 0.6216(7) 0.0971(13) Uani 1.00 1 d .
C(24) C 0.3097(3) 0.9220(2) 0.4596(7) 0.1081(15) Uani 1.00 1 d .
C(25) C 0.3053(2) 0.8620(2) 0.4237(5) 0.0952(12) Uani 1.00 1 d .
C(26) C 0.2837(2) 0.82402(12) 0.5564(4) 0.0656(8) Uani 1.00 1 d .
C(27) C 0.23829(18) 0.80500(10) 0.8640(3) 0.0498(6) Uani 1.00 1 d .
H(1) H -0.0339 0.8835 0.1398 0.063 Uiso 1.00 1 c R
H(2) H 0.0821 0.8815 0.2368 0.063 Uiso 1.00 1 c R
H(3) H -0.0656 0.7827 0.1715 0.070 Uiso 1.00 1 c R
H(4) H 0.0317 0.7873 0.1007 0.070 Uiso 1.00 1 c R
H(5) H -0.0627 0.7764 0.5668 0.058 Uiso 1.00 1 c R
H(6) H 0.0647 0.7707 0.6465 0.058 Uiso 1.00 1 c R
H(7) H 0.0932 0.8678 0.5582 0.047 Uiso 1.00 1 c R
H(8) H -0.0996 0.8599 0.7653 0.060 Uiso 1.00 1 c R
H(9) H 0.0274 0.8559 0.8353 0.060 Uiso 1.00 1 c R
H(10) H -0.0445 0.9540 0.8726 0.061 Uiso 1.00 1 c R
H(11) H 0.0715 0.9600 0.7656 0.061 Uiso 1.00 1 c R
H(12) H -0.1456 0.9682 0.6127 0.043 Uiso 1.00 1 c R
H(13) H 0.0520 0.9610 0.4539 0.043 Uiso 1.00 1 c R
H(14) H -0.1531 0.9795 0.2647 0.062 Uiso 1.00 1 c R
H(15) H -0.0306 0.9748 0.1765 0.062 Uiso 1.00 1 c R
H(16) H -0.0923 1.0750 0.2147 0.057 Uiso 1.00 1 c R
H(17) H 0.0211 1.0683 0.3118 0.057 Uiso 1.00 1 c R
H(18) H 0.0291 1.0488 0.6235 0.043 Uiso 1.00 1 c R
H(19) H -0.1525 1.0526 0.8400 0.056 Uiso 1.00 1 c R
H(20) H -0.0250 1.0577 0.8859 0.056 Uiso 1.00 1 c R
H(21) H -0.1664 1.1512 0.7867 0.060 Uiso 1.00 1 c R
H(22) H -0.0394 1.1612 0.8027 0.060 Uiso 1.00 1 c R
H(23) H -0.2374 1.0916 0.3835 0.060 Uiso 1.00 1 c R
H(24) H -0.2284 1.0216 0.4845 0.059 Uiso 1.00 1 c R
H(25) H -0.2454 1.0856 0.5865 0.060 Uiso 1.00 1 c R
H(26) H -0.1777 0.8825 0.2910 0.069 Uiso 1.00 1 c R
H(27) H -0.1616 0.8269 0.4119 0.069 Uiso 1.00 1 c R
H(28) H -0.1895 0.8831 0.5479 0.069 Uiso 1.00 1 c R
H(29) H 0.0391 1.1637 0.3629 0.067 Uiso 1.00 1 c R
H(30) H 0.0793 1.1327 0.5267 0.067 Uiso 1.00 1 c R
H(31) H 0.0362 1.2020 0.5396 0.068 Uiso 1.00 1 c R
H(32) H -0.1272 1.1957 0.3513 0.063 Uiso 1.00 1 c R
H(33) H 0.2800 0.9891 0.6332 0.117 Uiso 1.00 1 c R
H(34) H 0.3196 0.9472 0.3483 0.130 Uiso 1.00 1 c R
H(35) H 0.3288 0.8483 0.2948 0.114 Uiso 1.00 1 c R
H(36) H 0.2799 0.7745 0.5268 0.079 Uiso 1.00 1 c R
H(37) H 0.2035 0.7234 0.9191 0.080 Uiso 1.00 1 c R
H(38) H 0.2291 0.8875 0.9850 0.112 Uiso 1.00 1 c R

loop_
_atom_site_aniso_label
_atom_site_aniso_U_11
_atom_site_aniso_U_22
_atom_site_aniso_U_33
_atom_site_aniso_U_12
_atom_site_aniso_U_13
_atom_site_aniso_U_23
O(1) 0.1007(15) 0.0443(8) 0.0597(10) 0.0266(9) 0.0018(11) -0.0070(8)
O(2) 0.0676(10) 0.0338(7) 0.0544(9) 0.0096(6) 0.0103(8) 0.0062(7)
O(3) 0.0967(15) 0.0622(11) 0.0588(12) -0.0046(10) 0.0097(11) -0.0089(9)
O(4) 0.0872(13) 0.0427(8) 0.0693(12) -0.0107(9) 0.0159(10) -0.0025(8)
O(5) 0.1148(18) 0.0487(10) 0.117(2) 0.0028(11) -0.0129(17) -0.0194(12)
C(1) 0.0921(18) 0.0348(10) 0.0318(10) 0.0123(11) -0.0006(11) -0.0036(8)
C(2) 0.0964(19) 0.0397(11) 0.0386(11) 0.0157(12) -0.0038(13) -0.0090(9)
C(3) 0.0675(14) 0.0334(10) 0.0484(12) 0.0026(9) -0.0006(11) -0.0049(9)
C(4) 0.0720(14) 0.0319(9) 0.0402(10) 0.0088(9) -0.0024(11) 0.0010(8)
C(5) 0.0509(10) 0.0317(9) 0.0336(9) 0.0057(8) -0.0035(9) -0.0003(7)
C(6) 0.0840(17) 0.0366(10) 0.0307(10) 0.0151(11) -0.0016(11) 0.0049(8)
C(7) 0.0859(17) 0.0397(10) 0.0268(9) 0.0145(11) -0.0062(11) -0.0034(8)
C(8) 0.0482(10) 0.0315(8) 0.0277(8) 0.0040(8) 0.0014(8) -0.0007(7)
C(9) 0.0510(11) 0.0302(8) 0.0265(8) 0.0046(8) 0.0008(8) -0.0009(7)
C(10) 0.0533(11) 0.0309(9) 0.0305(9) 0.0049(8) -0.0050(8) -0.0019(7)
C(11) 0.0909(18) 0.0356(10) 0.0276(9) 0.0129(11) -0.0025(11) -0.0010(8)
C(12) 0.0786(15) 0.0324(9) 0.0310(9) 0.0115(10) 0.0081(10) 0.0033(8)
C(13) 0.0455(10) 0.0313(8) 0.0317(9) 0.0016(7) 0.0055(8) 0.0009(7)
C(14) 0.0470(10) 0.0323(9) 0.0293(8) 0.0010(8) 0.0010(8) -0.0008(7)
C(15) 0.0707(15) 0.0346(9) 0.0337(9) 0.0074(10) 0.0030(10) -0.0028(8)
C(16) 0.0736(15) 0.0341(10) 0.0427(11) 0.0004(10) 0.0059(12) -0.0073(9)
C(17) 0.0514(11) 0.0299(8) 0.0426(10) 0.0037(8) 0.0065(10) -0.0011(8)
C(18) 0.0493(11) 0.0410(10) 0.0576(13) 0.0001(9) -0.0027(11) 0.0000(10)
C(19) 0.0558(13) 0.0403(11) 0.0754(17) 0.0018(10) -0.0178(13) -0.0031(11)
C(20) 0.0605(13) 0.0377(10) 0.0704(17) -0.0089(10) 0.0077(13) 0.0031(11)
C(21) 0.0437(11) 0.0464(11) 0.0641(15) -0.0004(9) -0.0042(11) 0.0082(11)
C(22) 0.0563(14) 0.0433(12) 0.098(2) -0.0005(11) -0.0142(15) 0.0084(14)
C(23) 0.085(2) 0.0628(19) 0.144(3) -0.0045(17) -0.009(2) 0.042(2)
C(24) 0.083(2) 0.106(3) 0.135(3) -0.007(2) 0.008(2) 0.076(3)
C(25) 0.079(2) 0.132(3) 0.075(2) 0.011(2) 0.0187(18) 0.037(2)
C(26) 0.0584(15) 0.0723(17) 0.0662(17) 0.0043(13) 0.0057(14) 0.0076(15)
C(27) 0.0492(11) 0.0444(11) 0.0558(14) -0.0038(10) -0.0020(11) -0.0025(10)

loop_
_atom_type_symbol
_atom_type_description
_atom_type_scat_dispersion_real
_atom_type_scat_dispersion_imag
_atom_type_scat_source
C C 0.018 0.009
;
International Tables for Crystallography
(1992, Vol. C, Tables 4.2.6.8 and 6.1.1.4)
;
H H 0.000 0.000
;
International Tables for Crystallography
(1992, Vol. C, Table 6.1.1.4)
;
O O 0.049 0.032
;
International Tables for Crystallography
(1992, Vol. C, Tables 4.2.6.8 and 6.1.1.4)
;

loop_
_geom_angle_atom_site_label_1
_geom_angle_atom_site_label_2
_geom_angle_atom_site_label_3
_geom_angle
C(2) C(1) C(10) 113.42(18)
C(1) C(2) C(3) 113.11(19)
O(1) C(3) C(2) 122.7(2)
O(1) C(3) C(4) 120.8(2)
C(2) C(3) C(4) 116.5(2)
C(3) C(4) C(5) 112.70(18)
C(4) C(5) C(6) 110.75(17)
C(4) C(5) C(10) 113.23(17)
C(6) C(5) C(10) 112.54(18)
C(5) C(6) C(7) 110.99(18)
C(6) C(7) C(8) 112.54(18)
C(7) C(8) C(9) 110.25(17)
C(7) C(8) C(14) 111.76(17)
C(9) C(8) C(14) 108.61(15)
C(8) C(9) C(10) 110.96(15)
C(8) C(9) C(11) 112.51(16)
C(10) C(9) C(11) 113.50(16)
C(1) C(10) C(5) 107.13(17)
C(1) C(10) C(9) 109.47(16)
C(1) C(10) C(19) 110.0(2)
C(5) C(10) C(9) 107.17(16)
C(5) C(10) C(19) 111.60(18)
C(9) C(10) C(19) 111.31(17)
C(9) C(11) C(12) 112.86(18)
C(11) C(12) C(13) 110.21(17)
C(12) C(13) C(14) 107.98(16)
C(12) C(13) C(17) 117.06(17)
C(12) C(13) C(18) 109.63(18)
C(14) C(13) C(17) 100.80(15)
C(14) C(13) C(18) 112.62(17)
C(17) C(13) C(18) 108.58(17)
C(8) C(14) C(13) 114.49(16)
C(8) C(14) C(15) 118.16(16)
C(13) C(14) C(15) 104.06(16)
C(14) C(15) C(16) 104.15(16)
C(15) C(16) C(17) 107.08(16)
O(2) C(17) C(13) 111.99(17)
O(2) C(17) C(16) 108.57(17)
O(2) C(17) C(20) 107.64(16)
C(13) C(17) C(16) 103.28(15)
C(13) C(17) C(20) 113.96(18)
C(16) C(17) C(20) 111.3(2)
C(22) C(21) C(26) 119.5(2)
C(22) C(21) C(27) 119.2(2)
C(26) C(21) C(27) 121.3(2)
O(5) C(22) C(21) 121.9(2)
O(5) C(22) C(23) 118.0(2)
C(21) C(22) C(23) 120.1(3)
C(22) C(23) C(24) 119.9(3)
C(23) C(24) C(25) 121.1(4)
C(24) C(25) C(26) 118.9(3)
C(21) C(26) C(25) 120.5(3)
O(3) C(27) O(4) 122.3(2)
O(3) C(27) C(21) 123.2(2)
O(4) C(27) C(21) 114.5(2)
C(17) O(2) H(32) 112.6
C(27) O(4) H(37) 112.1
C(22) O(5) H(38) 101.2
C(2) C(1) H(1) 106.8
C(2) C(1) H(2) 107.0
C(10) C(1) H(1) 110.6
C(10) C(1) H(2) 109.5
H(1) C(1) H(2) 109.4
C(1) C(2) H(3) 112.6
C(1) C(2) H(4) 112.0
C(3) C(2) H(3) 115.5
C(3) C(2) H(4) 115.3
H(3) C(2) H(4) 85.7
C(3) C(4) H(5) 106.9
C(3) C(4) H(6) 108.9
C(5) C(4) H(5) 104.9
C(5) C(4) H(6) 110.0
H(5) C(4) H(6) 113.4
C(4) C(5) H(7) 103.8
C(6) C(5) H(7) 103.9
C(10) C(5) H(7) 111.8
C(5) C(6) H(8) 109.2
C(5) C(6) H(9) 108.8
C(7) C(6) H(8) 110.3
C(7) C(6) H(9) 109.6
H(8) C(6) H(9) 107.8
C(6) C(7) H(10) 108.0
C(6) C(7) H(11) 113.5
C(8) C(7) H(10) 105.8
C(8) C(7) H(11) 108.7
H(10) C(7) H(11) 107.9
C(7) C(8) H(12) 115.6
C(9) C(8) H(12) 105.7
C(14) C(8) H(12) 104.4
C(8) C(9) H(13) 99.3
C(10) C(9) H(13) 106.9
C(11) C(9) H(13) 112.7
C(9) C(11) H(14) 111.5
C(9) C(11) H(15) 103.3
C(12) C(11) H(14) 109.2
C(12) C(11) H(15) 110.7
H(14) C(11) H(15) 109.1
C(11) C(12) H(16) 106.6
C(11) C(12) H(17) 112.0
C(13) C(12) H(16) 109.0
C(13) C(12) H(17) 106.8
H(16) C(12) H(17) 112.2
C(8) C(14) H(18) 107.6
C(13) C(14) H(18) 109.1
C(15) C(14) H(18) 102.6
C(14) C(15) H(19) 109.6
C(14) C(15) H(20) 102.3
C(16) C(15) H(19) 111.1
C(16) C(15) H(20) 120.3
H(19) C(15) H(20) 108.5
C(15) C(16) H(21) 107.4
C(15) C(16) H(22) 110.7
C(17) C(16) H(21) 113.4
C(17) C(16) H(22) 110.0
H(21) C(16) H(22) 108.2
C(13) C(18) H(23) 107.1
C(13) C(18) H(24) 111.2
C(13) C(18) H(25) 112.9
H(23) C(18) H(24) 119.3
H(23) C(18) H(25) 99.4
H(24) C(18) H(25) 106.5
C(10) C(19) H(26) 104.7
C(10) C(19) H(27) 113.7
C(10) C(19) H(28) 114.3
H(26) C(19) H(27) 98.5
H(26) C(19) H(28) 121.8
H(27) C(19) H(28) 103.0
C(17) C(20) H(29) 117.3
C(17) C(20) H(30) 116.6
C(17) C(20) H(31) 112.8
H(29) C(20) H(30) 96.3
H(29) C(20) H(31) 101.3
H(30) C(20) H(31) 110.6
C(22) C(23) H(33) 121.7
C(24) C(23) H(33) 116.7
C(23) C(24) H(34) 125.9
C(25) C(24) H(34) 112.6
C(24) C(25) H(35) 116.6
C(26) C(25) H(35) 124.0
C(21) C(26) H(36) 120.7
C(25) C(26) H(36) 118.9

loop_
_geom_bond_atom_site_label_1
_geom_bond_atom_site_label_2
_geom_bond_distance
O(1) C(3) 1.218(3)
O(2) C(17) 1.456(2)
O(3) C(27) 1.217(3)
O(4) C(27) 1.307(2)
O(5) C(22) 1.351(4)
C(1) C(2) 1.545(3)
C(1) C(10) 1.532(3)
C(2) C(3) 1.494(3)
C(3) C(4) 1.509(3)
C(4) C(5) 1.537(2)
C(5) C(6) 1.526(3)
C(5) C(10) 1.546(2)
C(6) C(7) 1.528(3)
C(7) C(8) 1.522(3)
C(8) C(9) 1.547(2)
C(8) C(14) 1.524(2)
C(9) C(10) 1.561(2)
C(9) C(11) 1.546(2)
C(10) C(19) 1.537(3)
C(11) C(12) 1.540(2)
C(12) C(13) 1.530(2)
C(13) C(14) 1.535(2)
C(13) C(17) 1.558(2)
C(13) C(18) 1.542(3)
C(14) C(15) 1.536(2)
C(15) C(16) 1.548(2)
C(16) C(17) 1.546(3)
C(17) C(20) 1.509(3)
C(21) C(22) 1.399(3)
C(21) C(26) 1.386(4)
C(21) C(27) 1.476(3)
C(22) C(23) 1.378(5)
C(23) C(24) 1.360(7)
C(24) C(25) 1.404(6)
C(25) C(26) 1.377(5)
O(2) H(32) 1.039
O(4) H(37) 1.072
O(5) H(38) 1.116
C(1) H(1) 1.029
C(1) H(2) 1.134
C(2) H(3) 1.102
C(2) H(4) 1.033
C(4) H(5) 1.129
C(4) H(6) 1.101
C(5) H(7) 1.097
C(6) H(8) 1.210
C(6) H(9) 1.056
C(7) H(10) 1.031
C(7) H(11) 1.198
C(8) H(12) 1.138
C(9) H(13) 1.110
C(11) H(14) 1.181
C(11) H(15) 1.056
C(12) H(16) 0.990
C(12) H(17) 1.105
C(14) H(18) 1.102
C(15) H(19) 1.126
C(15) H(20) 1.088
C(16) H(21) 1.145
C(16) H(22) 1.038
C(18) H(23) 1.020
C(18) H(24) 1.052
C(18) H(25) 1.047
C(19) H(26) 1.103
C(19) H(27) 1.001
C(19) H(28) 1.174
C(20) H(29) 1.058
C(20) H(30) 1.026
C(20) H(31) 1.039
C(23) H(33) 1.077
C(24) H(34) 1.043
C(25) H(35) 1.093
C(26) H(36) 1.158

loop_
_geom_hbond_atom_site_label_D
_geom_hbond_atom_site_label_H
_geom_hbond_atom_site_label_A
_geom_hbond_site_symmetry_A
_geom_hbond_distance_DA
_geom_hbond_distance_DH
_geom_hbond_distance_HA
_geom_hbond_angle_DHA
_geom_hbond_publ_flag
O(2) H(32) O(1) 3_555 2.827(2) 1.039 1.788 176.7 no
O(4) H(37) O(2) 3_546 2.571(2) 1.072 1.510 169.2 no
O(5) H(38) O(3) . 2.575(3) 1.116 1.525 153.9 no

loop_
_geom_torsion_atom_site_label_1
_geom_torsion_atom_site_label_2
_geom_torsion_atom_site_label_3
_geom_torsion_atom_site_label_4
_geom_torsion
C(2) C(1) C(10) C(5) 57.2(2)
C(2) C(1) C(10) C(9) 173.1(2)
C(2) C(1) C(10) C(19) -64.3(2)
C(10) C(1) C(2) C(3) -50.8(3)
C(1) C(2) C(3) O(1) -140.5(2)
C(1) C(2) C(3) C(4) 42.6(3)
O(1) C(3) C(4) C(5) 140.0(2)
C(2) C(3) C(4) C(5) -43.0(3)
C(3) C(4) C(5) C(6) 178.8(2)
C(3) C(4) C(5) C(10) 51.3(2)
C(4) C(5) C(6) C(7) 176.1(2)
C(4) C(5) C(10) C(1) -57.7(2)
C(4) C(5) C(10) C(9) -175.12(18)
C(4) C(5) C(10) C(19) 62.8(2)
C(6) C(5) C(10) C(1) 175.73(19)
C(6) C(5) C(10) C(9) 58.3(2)
C(6) C(5) C(10) C(19) -63.8(2)
C(10) C(5) C(6) C(7) -56.1(2)
C(5) C(6) C(7) C(8) 53.4(3)
C(6) C(7) C(8) C(9) -54.7(2)
C(6) C(7) C(8) C(14) -175.6(2)
C(7) C(8) C(9) C(10) 58.3(2)
C(7) C(8) C(9) C(11) -173.27(19)
C(7) C(8) C(14) C(13) 178.59(18)
C(7) C(8) C(14) C(15) -58.3(2)
C(9) C(8) C(14) C(13) 56.8(2)
C(9) C(8) C(14) C(15) 179.89(18)
C(14) C(8) C(9) C(10) -178.90(17)
C(14) C(8) C(9) C(11) -50.5(2)
C(8) C(9) C(10) C(1) -174.97(18)
C(8) C(9) C(10) C(5) -59.1(2)
C(8) C(9) C(10) C(19) 63.2(2)
C(8) C(9) C(11) C(12) 52.1(2)
C(10) C(9) C(11) C(12) 179.16(19)
C(11) C(9) C(10) C(1) 57.2(2)
C(11) C(9) C(10) C(5) 173.04(18)
C(11) C(9) C(10) C(19) -64.7(2)
C(9) C(11) C(12) C(13) -55.6(2)
C(11) C(12) C(13) C(14) 57.7(2)
C(11) C(12) C(13) C(17) 170.5(2)
C(11) C(12) C(13) C(18) -65.3(2)
C(12) C(13) C(14) C(8) -61.0(2)
C(12) C(13) C(14) C(15) 168.52(17)
C(12) C(13) C(17) O(2) 86.4(2)
C(12) C(13) C(17) C(16) -157.0(2)
C(12) C(13) C(17) C(20) -36.1(2)
C(14) C(13) C(17) O(2) -156.84(17)
C(14) C(13) C(17) C(16) -40.2(2)
C(14) C(13) C(17) C(20) 80.7(2)
C(17) C(13) C(14) C(8) 175.68(17)
C(17) C(13) C(14) C(15) 45.2(2)
C(18) C(13) C(14) C(8) 60.2(2)
C(18) C(13) C(14) C(15) -70.3(2)
C(18) C(13) C(17) O(2) -38.3(2)
C(18) C(13) C(17) C(16) 78.3(2)
C(18) C(13) C(17) C(20) -160.83(19)
C(8) C(14) C(15) C(16) -160.58(19)
C(13) C(14) C(15) C(16) -32.3(2)
C(14) C(15) C(16) C(17) 6.6(2)
C(15) C(16) C(17) O(2) 139.99(19)
C(15) C(16) C(17) C(13) 21.0(2)
C(15) C(16) C(17) C(20) -101.7(2)
C(22) C(21) C(26) C(25) -0.5(4)
C(26) C(21) C(22) O(5) 179.4(2)
C(26) C(21) C(22) C(23) -0.1(3)
C(22) C(21) C(27) O(3) 2.0(4)
C(22) C(21) C(27) O(4) -179.2(2)
C(27) C(21) C(22) O(5) 1.5(4)
C(27) C(21) C(22) C(23) -178.1(2)
C(26) C(21) C(27) O(3) -176.0(2)
C(26) C(21) C(27) O(4) 2.9(3)
C(27) C(21) C(26) C(25) 177.4(2)
O(5) C(22) C(23) C(24) -179.3(3)
C(21) C(22) C(23) C(24) 0.3(5)
C(22) C(23) C(24) C(25) 0.1(5)
C(23) C(24) C(25) C(26) -0.7(6)
C(24) C(25) C(26) C(21) 0.9(5)
